data_4127314
loop_
_publ_author_name
'Beldjoudi, Yassine'
'Narayanan, Ashwin'
'Roy, Indranil'
'Pearson, Tyler J.'
'Cetin, M. Mustafa'
'Nguyen, Minh T.'
'Krzyaniak, Matthew D.'
'Alsubaie, Fehaid M.'
'Wasielewski, Michael R.'
'Stupp, Samuel I.'
'Stoddart, J. Fraser'

_publ_section_title
;
 Supramolecular Tessellations by a Rigid Naphthalene Diimide Triangle.
;
_journal_name_full 'Journal of the American Chemical Society'
_journal_paper_doi 10.1021/jacs.9b08758
_journal_year 2019
_chemical_absolute_configuration ad
_chemical_formula_moiety '3(C20 H14 N2 O4), C1 H0.72 Cl2.56, C0.33 H0.83 Cl0.94, C0.33 H0.83 Cl0.67, C0.33 H0.33 Cl0.93'
_chemical_formula_sum 'C62 H44.71 Cl5.11 N6 O12'
_chemical_formula_weight 1246.97
_space_group_crystal_system cubic
_space_group_IT_number 198
_space_group_name_Hall 'P 2ac 2ab 3'
_space_group_name_H-M_alt 'P 21 3'
_symmetry_space_group_name_Hall 'P 2ac 2ab 3'
_symmetry_space_group_name_H-M 'P 21 3'
_atom_sites_solution_hydrogens geom
_atom_sites_solution_primary dual
_audit_creation_date 2019-07-19
_audit_creation_method
;
Olex2 1.2
(compiled 2018.05.29 svn.r3508 for OlexSys, GUI svn.r5506)
;
_audit_update_record
;
2019-07-19 # Formatted by publCIF

;
_cell_angle_alpha 90
_cell_angle_beta 90
_cell_angle_gamma 90
_cell_formula_units_Z 12
_cell_length_a 26.2442(10)
_cell_length_b 26.2442(10)
_cell_length_c 26.2442(10)
_cell_measurement_reflns_used 8157
_cell_measurement_temperature 100(2)
_cell_measurement_theta_max 60.17
_cell_measurement_theta_min 2.92
_cell_volume 18075.9(12)
_computing_cell_refinement 'SAINT V8.38A (?, 2016)'
_computing_data_collection 'APEX2 V2014.11-0 (Bruker, 2014)'
_computing_data_reduction 'SAINT V8.38A (?, 2016)'
_computing_molecular_graphics 'Olex2 (Dolomanov et al., 2009)'
_computing_publication_material 'Olex2 (Dolomanov et al., 2009)'
_computing_structure_refinement 'ShelXL (Sheldrick, 2015)'
_computing_structure_solution 'ShelXT (Sheldrick, 2015)'
_diffrn_ambient_temperature 99.99
_diffrn_measured_fraction_theta_full 0.996
_diffrn_measured_fraction_theta_max 0.996
_diffrn_measurement_device_type 'Bruker APEX-II CCD'
_diffrn_measurement_method '\f and \w scans'
_diffrn_radiation_type CuK\a
_diffrn_radiation_wavelength 1.54178
_diffrn_reflns_av_R_equivalents 0.1175
_diffrn_reflns_av_unetI/netI 0.0769
_diffrn_reflns_Laue_measured_fraction_full 0.996
_diffrn_reflns_Laue_measured_fraction_max 0.996
_diffrn_reflns_limit_h_max 23
_diffrn_reflns_limit_h_min -24
_diffrn_reflns_limit_k_max 22
_diffrn_reflns_limit_k_min -29
_diffrn_reflns_limit_l_max 24
_diffrn_reflns_limit_l_min -27
_diffrn_reflns_number 54757
_diffrn_reflns_point_group_measured_fraction_full 0.988
_diffrn_reflns_point_group_measured_fraction_max 0.987
_diffrn_reflns_theta_full 59.025
_diffrn_reflns_theta_max 59.025
_diffrn_reflns_theta_min 2.916
_diffrn_standards_number 0
_exptl_absorpt_coefficient_mu 2.800
_exptl_absorpt_correction_T_max 0.6994
_exptl_absorpt_correction_T_min 0.5924
_exptl_absorpt_correction_type multi-scan
_exptl_absorpt_process_details
;
SADABS-2016/2 (Bruker,2016/2) was used for absorption correction.
wR2(int) was 0.1357 before and 0.1121 after correction.
The Ratio of minimum to maximum transmission is 0.8470.
The \l/2 correction factor is Not present.
;
_exptl_crystal_colour colorless
_exptl_crystal_density_diffrn 1.375
_exptl_crystal_description Block
_exptl_crystal_F_000 7699
_exptl_crystal_size_max 0.24
_exptl_crystal_size_mid 0.16
_exptl_crystal_size_min 0.15
_refine_diff_density_max 0.931
_refine_diff_density_min -0.295
_refine_diff_density_rms 0.069
_refine_ls_abs_structure_details
;
 Refined as an inversion twin.
;
_refine_ls_abs_structure_Flack 0.91(3)
_refine_ls_extinction_method none
_refine_ls_goodness_of_fit_ref 1.028
_refine_ls_hydrogen_treatment constr
_refine_ls_matrix_type full
_refine_ls_number_parameters 794
_refine_ls_number_reflns 8600
_refine_ls_number_restraints 1
_refine_ls_restrained_S_all 1.028
_refine_ls_R_factor_all 0.0697
_refine_ls_R_factor_gt 0.0618
_refine_ls_shift/su_max 0.000
_refine_ls_shift/su_mean 0.000
_refine_ls_structure_factor_coef Fsqd
_refine_ls_weighting_details 'w=1/[\s^2^(Fo^2^)+(0.1132P)^2^+2.6585P] where P=(Fo^2^+2Fc^2^)/3'
_refine_ls_weighting_scheme calc
_refine_ls_wR_factor_gt 0.1651
_refine_ls_wR_factor_ref 0.1710
_reflns_Friedel_coverage 0.844
_reflns_Friedel_fraction_full 0.978
_reflns_Friedel_fraction_max 0.977
_reflns_number_gt 7500
_reflns_number_total 8600
_reflns_threshold_expression 'I > 2\s(I)'
_cod_data_source_file ja9b08758_si_009.cif
_cod_data_source_block yb049_1b
_cod_original_cell_volume 18076(2)
_cod_database_code 4127314
_publcif_datablock.id {e19d6b44-51bd-4054-a3c0-6436c961fe76}

_shelx_shelxl_version_number 2018/3
_shelx_space_group_comment
;
The symmetry employed for this shelxl refinement is uniquely defined
by the following loop, which should always be used as a source of
symmetry information in preference to the above space-group names.
They are only intended as comments.
;
_olex2_refinement_description
;
1. Twinned data refinement
 Scales: 0.09(3)
 0.91(3)
2. Fixed Uiso
 At 1.2 times of:
  All C(H) groups, All C(H,H) groups
 At 1.5 times of:
  All C(H,H,H) groups
3. Restrained distances
 Cl1A-C65
 1.77 with sigma of 0.02
4. Others
 Fixed Sof: H61B(0.25) H61C(0.25) H61A(0.25) H61(0.08333) H62(0.08333)
 H62A(0.25) H62C(0.25) H62B(0.25)
5.a Ternary CH refined with riding coordinates:
 C0AA(H0AA), C56(H56), C35(H35), C37(H37), C15(H15), C18(H18), C60(H60),
 C61(H61), C62(H62), C65(H65)
5.b Secondary CH2 refined with riding coordinates:
 C1AA(H1AA,H1AB), C57(H57A,H57B), C58(H58A,H58B), C59(H59A,H59B), C36(H36A,
 H36B), C38(H38A,H38B), C39(H39A,H39B), C40(H40A,H40B), C16(H16A,H16B),
 C17(H17A,H17B), C19(H19A,H19B), C20(H20A,H20B)
5.c Aromatic/amide H refined with riding coordinates:
 C46(H46), C47(H47), C52(H52), C53(H53), C23(H23), C27(H27), C28(H28),
 C32(H32), C6(H6), C7(H7), C11(H11), C12(H12)
5.d Idealised Me refined as rotating group:
 C61(H61B,H61C,H61A), C62(H62A,H62C,H62B)
;
_olex2_submission_special_instructions 'No special instructions were received'
_publcif_info_exptl_table_max_cols 4
_publcif_info_exptl_table_use_headnotes n
_publcif_funding_html
;
;

loop_
_space_group_symop_operation_xyz
'x, y, z'
'z, x, y'
'y, z, x'
'-y+1/2, -z, x+1/2'
'z+1/2, -x+1/2, -y'
'-y, z+1/2, -x+1/2'
'-z+1/2, -x, y+1/2'
'-z, x+1/2, -y+1/2'
'y+1/2, -z+1/2, -x'
'-x+1/2, -y, z+1/2'
'x+1/2, -y+1/2, -z'
'-x, y+1/2, -z+1/2'

loop_
_atom_site_label
_atom_site_type_symbol
_atom_site_fract_x
_atom_site_fract_y
_atom_site_fract_z
_atom_site_U_iso_or_equiv
_atom_site_adp_type
_atom_site_occupancy
_atom_site_site_symmetry_order
_atom_site_calc_flag
_atom_site_refinement_flags_posn
_atom_site_refinement_flags_adp
_atom_site_refinement_flags_occupancy
_atom_site_disorder_assembly
_atom_site_disorder_group
C0AA C 0.3401(3) 0.3922(3) 0.9342(3) 0.0330(16) Uani 1 1 d . . . . .
H0AA H 0.354169 0.370019 0.961857 0.040 Uiso 1 1 calc R . . . .
C1AA C 0.3602(3) 0.4465(3) 0.9431(3) 0.0357(17) Uani 1 1 d . . . . .
H1AA H 0.397777 0.446925 0.939681 0.043 Uiso 1 1 calc R . . . .
H1AB H 0.345705 0.469883 0.917341 0.043 Uiso 1 1 calc R . . . .
N5 N 0.3581(2) 0.3708(2) 0.8842(2) 0.0272(13) Uani 1 1 d . . . . .
N6 N 0.4240(2) 0.2423(2) 0.6574(2) 0.0305(13) Uani 1 1 d . . . . .
O9 O 0.31216(19) 0.42754(19) 0.83828(19) 0.0382(12) Uani 1 1 d . . . . .
O10 O 0.41823(19) 0.32481(18) 0.92795(18) 0.0344(11) Uani 1 1 d . . . . .
O11 O 0.47916(19) 0.19215(19) 0.70288(19) 0.0377(12) Uani 1 1 d . . . . .
O12 O 0.3779(2) 0.3010(2) 0.61264(19) 0.0443(13) Uani 1 1 d . . . . .
C41 C 0.3396(2) 0.3906(2) 0.8393(3) 0.0274(15) Uani 1 1 d . . . . .
C42 C 0.3971(3) 0.3343(2) 0.8865(3) 0.0284(15) Uani 1 1 d . . . . .
C43 C 0.4118(3) 0.3080(3) 0.8391(3) 0.0300(15) Uani 1 1 d . . . . .
C44 C 0.3889(3) 0.3220(2) 0.7928(2) 0.0267(14) Uani 1 1 d . . . . .
C45 C 0.3546(3) 0.3643(3) 0.7905(3) 0.0321(16) Uani 1 1 d . . . . .
C46 C 0.3351(3) 0.3802(3) 0.7453(3) 0.0380(18) Uani 1 1 d . . . . .
H46 H 0.313238 0.408978 0.744149 0.046 Uiso 1 1 calc R . . . .
C47 C 0.3473(3) 0.3543(3) 0.7007(3) 0.0372(17) Uani 1 1 d . . . . .
H47 H 0.332957 0.365386 0.669389 0.045 Uiso 1 1 calc R . . . .
C48 C 0.3798(3) 0.3127(3) 0.7010(3) 0.0339(16) Uani 1 1 d . . . . .
C49 C 0.4009(3) 0.2968(2) 0.7476(3) 0.0314(16) Uani 1 1 d . . . . .
C51 C 0.4358(3) 0.2549(3) 0.7503(3) 0.0304(15) Uani 1 1 d . . . . .
C52 C 0.4584(3) 0.2421(3) 0.7946(3) 0.0342(17) Uani 1 1 d . . . . .
H52 H 0.482429 0.215083 0.795614 0.041 Uiso 1 1 calc R . . . .
C53 C 0.4463(3) 0.2691(3) 0.8397(3) 0.0314(15) Uani 1 1 d . . . . .
H53 H 0.462407 0.259972 0.870868 0.038 Uiso 1 1 calc R . . . .
C54 C 0.4487(3) 0.2280(3) 0.7027(3) 0.0305(16) Uani 1 1 d . . . . .
C55 C 0.3928(3) 0.2867(3) 0.6530(3) 0.0323(16) Uani 1 1 d . . . . .
C56 C 0.4393(3) 0.2173(3) 0.6081(2) 0.0330(16) Uani 1 1 d . . . . .
H56 H 0.416152 0.230792 0.581053 0.040 Uiso 1 1 calc R . . . .
C57 C 0.4931(3) 0.2317(3) 0.5931(3) 0.046(2) Uani 1 1 d . . . . .
H57A H 0.517615 0.216751 0.617630 0.056 Uiso 1 1 calc R . . . .
H57B H 0.497009 0.269221 0.594017 0.056 Uiso 1 1 calc R . . . .
C58 C 0.5044(4) 0.2122(4) 0.5400(3) 0.061(3) Uani 1 1 d . . . . .
H58A H 0.539970 0.220757 0.530986 0.073 Uiso 1 1 calc R . . . .
H58B H 0.481661 0.229581 0.515420 0.073 Uiso 1 1 calc R . . . .
C59 C 0.4968(3) 0.1550(3) 0.5358(3) 0.048(2) Uani 1 1 d . . . . .
H59A H 0.522576 0.137315 0.556935 0.057 Uiso 1 1 calc R . . . .
H59B H 0.501779 0.144300 0.499948 0.057 Uiso 1 1 calc R . . . .
N3 N 0.3776(2) 0.6214(2) 0.6073(2) 0.0329(14) Uani 1 1 d . . . . .
N4 N 0.5309(2) 0.4178(2) 0.6936(2) 0.0282(13) Uani 1 1 d . . . . .
O5 O 0.47756(19) 0.36125(17) 0.6536(2) 0.0377(12) Uani 1 1 d . . . . .
O6 O 0.57384(19) 0.47301(18) 0.7450(2) 0.0417(12) Uani 1 1 d . . . . .
O7 O 0.3325(2) 0.5650(2) 0.5590(2) 0.0510(15) Uani 1 1 d . . . . .
O8 O 0.4166(2) 0.67386(17) 0.66512(19) 0.0374(12) Uani 1 1 d . . . . .
C21 C 0.4117(3) 0.6320(3) 0.6467(3) 0.0327(16) Uani 1 1 d . . . . .
C22 C 0.3658(3) 0.5726(3) 0.5902(3) 0.0372(18) Uani 1 1 d . . . . .
C23 C 0.4802(3) 0.5960(3) 0.7019(3) 0.0344(17) Uani 1 1 d . . . . .
H23 H 0.484274 0.628991 0.716369 0.041 Uiso 1 1 calc R . . . .
C24 C 0.4440(3) 0.5882(2) 0.6653(2) 0.0280(15) Uani 1 1 d . . . . .
C25 C 0.4357(3) 0.5385(3) 0.6461(2) 0.0292(15) Uani 1 1 d . . . . .
C26 C 0.3965(3) 0.5292(3) 0.6097(3) 0.0337(16) Uani 1 1 d . . . . .
C27 C 0.3870(3) 0.4806(3) 0.5936(3) 0.0376(17) Uani 1 1 d . . . . .
H27 H 0.359930 0.474084 0.570450 0.045 Uiso 1 1 calc R . . . .
C28 C 0.4176(3) 0.4399(3) 0.6118(3) 0.0360(17) Uani 1 1 d . . . . .
H28 H 0.411260 0.406174 0.600105 0.043 Uiso 1 1 calc R . . . .
C29 C 0.4559(3) 0.4484(3) 0.6457(3) 0.0303(16) Uani 1 1 d . . . . .
C30 C 0.4657(3) 0.4982(3) 0.6633(3) 0.0302(15) Uani 1 1 d . . . . .
C31 C 0.5048(3) 0.5080(2) 0.6988(3) 0.0290(15) Uani 1 1 d . . . . .
C32 C 0.5113(3) 0.5561(3) 0.7183(3) 0.0301(15) Uani 1 1 d . . . . .
H32 H 0.537064 0.562278 0.743024 0.036 Uiso 1 1 calc R . . . .
C33 C 0.5389(3) 0.4659(2) 0.7141(3) 0.0303(16) Uani 1 1 d . . . . .
C34 C 0.4876(3) 0.4059(3) 0.6645(3) 0.0296(15) Uani 1 1 d . . . . .
C35 C 0.3456(3) 0.6638(3) 0.5873(3) 0.0363(17) Uani 1 1 d . . . . .
H35 H 0.325776 0.649862 0.557844 0.044 Uiso 1 1 calc R . . . .
C36 C 0.3065(3) 0.6825(3) 0.6269(4) 0.049(2) Uani 1 1 d . . . . .
H36A H 0.285807 0.653459 0.639080 0.058 Uiso 1 1 calc R . . . .
H36B H 0.324618 0.697303 0.656551 0.058 Uiso 1 1 calc R . . . .
C37 C 0.5672(3) 0.3763(2) 0.7094(3) 0.0293(15) Uani 1 1 d . . . . .
H37 H 0.597296 0.393380 0.725423 0.035 Uiso 1 1 calc R . . . .
C38 C 0.5440(3) 0.3417(3) 0.7496(3) 0.0364(17) Uani 1 1 d . . . . .
H38A H 0.532442 0.362314 0.779062 0.044 Uiso 1 1 calc R . . . .
H38B H 0.514006 0.323824 0.735286 0.044 Uiso 1 1 calc R . . . .
C39 C 0.5834(3) 0.3033(3) 0.7668(3) 0.0407(18) Uani 1 1 d . . . . .
H39A H 0.612219 0.321464 0.782953 0.049 Uiso 1 1 calc R . . . .
H39B H 0.568049 0.280517 0.792668 0.049 Uiso 1 1 calc R . . . .
C40 C 0.6030(4) 0.2717(3) 0.7229(3) 0.051(2) Uani 1 1 d . . . . .
H40A H 0.574618 0.252130 0.707607 0.061 Uiso 1 1 calc R . . . .
H40B H 0.628804 0.247180 0.735425 0.061 Uiso 1 1 calc R . . . .
C1 C 0.3438(3) 0.6623(3) 0.9093(3) 0.0451(19) Uani 1 1 d . . . . .
N1 N 0.3165(3) 0.6525(3) 0.9531(3) 0.0476(17) Uani 1 1 d . . . . .
O1 O 0.3770(2) 0.6960(2) 0.9095(2) 0.0526(15) Uani 1 1 d . . . . .
C2 C 0.2806(4) 0.6123(4) 0.9562(3) 0.052(2) Uani 1 1 d . . . . .
C5 C 0.3338(3) 0.6338(3) 0.8625(3) 0.046(2) Uani 1 1 d . . . . .
N2 N 0.2542(3) 0.5218(2) 0.7257(3) 0.0450(16) Uani 1 1 d . . . . .
O2 O 0.2586(3) 0.6029(3) 0.9953(2) 0.0705(19) Uani 1 1 d . . . . .
C3 C 0.2676(4) 0.5837(3) 0.9075(3) 0.050(2) Uani 1 1 d . . . . .
O3 O 0.2099(2) 0.4633(2) 0.7708(2) 0.0533(15) Uani 1 1 d . . . . .
C4 C 0.2953(3) 0.5958(3) 0.8628(3) 0.0419(18) Uani 1 1 d . . . . .
O4 O 0.3166(2) 0.5665(2) 0.6844(2) 0.0540(15) Uani 1 1 d . . . . .
C6 C 0.3585(4) 0.6446(3) 0.8182(3) 0.052(2) Uani 1 1 d . . . . .
H6 H 0.384312 0.669938 0.817968 0.062 Uiso 1 1 calc R . . . .
C7 C 0.3462(4) 0.6187(3) 0.7724(3) 0.048(2) Uani 1 1 d . . . . .
H7 H 0.363618 0.626825 0.741737 0.058 Uiso 1 1 calc R . . . .
C8 C 0.3095(3) 0.5820(3) 0.7725(3) 0.046(2) Uani 1 1 d . . . . .
C9 C 0.2840(3) 0.5680(3) 0.8175(3) 0.046(2) Uani 1 1 d . . . . .
C10 C 0.2473(3) 0.5299(3) 0.8184(3) 0.0446(19) Uani 1 1 d . . . . .
C11 C 0.2214(4) 0.5199(4) 0.8626(3) 0.058(2) Uani 1 1 d . . . . .
H11 H 0.195988 0.494127 0.863080 0.070 Uiso 1 1 calc R . . . .
C12 C 0.2321(4) 0.5474(4) 0.9072(4) 0.060(2) Uani 1 1 d . . . . .
H12 H 0.213736 0.540137 0.937511 0.072 Uiso 1 1 calc R . . . .
C13 C 0.2953(3) 0.5570(3) 0.7246(3) 0.0425(19) Uani 1 1 d . . . . .
C14 C 0.2358(3) 0.5016(3) 0.7714(3) 0.044(2) Uani 1 1 d . . . . .
C15 C 0.2372(4) 0.5018(3) 0.6755(3) 0.047(2) Uani 1 1 d . . . . .
H15 H 0.248632 0.526896 0.649279 0.056 Uiso 1 1 calc R . . . .
C16 C 0.2618(4) 0.4510(3) 0.6619(3) 0.048(2) Uani 1 1 d . . . . .
H16A H 0.299310 0.454467 0.663316 0.057 Uiso 1 1 calc R . . . .
H16B H 0.251532 0.424910 0.687154 0.057 Uiso 1 1 calc R . . . .
C17 C 0.2464(4) 0.4337(4) 0.6096(3) 0.057(2) Uani 1 1 d . . . . .
H17A H 0.261265 0.399842 0.602288 0.068 Uiso 1 1 calc R . . . .
H17B H 0.258977 0.458099 0.583737 0.068 Uiso 1 1 calc R . . . .
C18 C 0.3288(3) 0.6783(3) 1.0015(3) 0.048(2) Uani 1 1 d . . . . .
H18 H 0.303118 0.666691 1.027167 0.057 Uiso 1 1 calc R . . . .
C19 C 0.3807(4) 0.6629(4) 1.0213(4) 0.061(2) Uani 1 1 d . . . . .
H19A H 0.381662 0.625408 1.025615 0.074 Uiso 1 1 calc R . . . .
H19B H 0.406948 0.672285 0.995875 0.074 Uiso 1 1 calc R . . . .
C20 C 0.3924(3) 0.6870(3) 1.0693(3) 0.044(2) Uani 1 1 d . . . . .
H20A H 0.426935 0.676394 1.080238 0.053 Uiso 1 1 calc R . . . .
H20B H 0.367885 0.675116 1.095332 0.053 Uiso 1 1 calc R . . . .
Cl1 Cl 0.49458(10) 0.50627(10) 0.90917(9) 0.0547(11) Uani 0.881(11) 1 d . . . . .
Cl2 Cl 0.46113(11) 0.44520(11) 0.82368(12) 0.0721(14) Uani 0.875(12) 1 d . . . . .
Cl3 Cl 0.43647(11) 0.55164(14) 0.83006(12) 0.0693(15) Uani 0.808(12) 1 d . . . . .
C60 C 0.4812(3) 0.5046(3) 0.8440(3) 0.051(4) Uani 1.00(4) 1 d . . . . .
H60 H 0.513330 0.513157 0.825325 0.061 Uiso 0.72(18) 1 calc R . . . .
Cl4 Cl 0.25556(10) 0.24444(10) 0.75556(10) 0.069(2) Uani 0.831(19) 3 d S T P A 2
Cl5 Cl 0.24512(14) 0.29274(13) 0.65498(12) 0.0576(16) Uani 0.663(12) 1 d . . . A 1
C61 C 0.2153(4) 0.2847(4) 0.7153(4) 0.057(4) Uani 1 3 d S T P . .
H61B H 0.234654 0.314745 0.704570 0.086 Uiso 0.25 1 calc GR . . A 2
H61C H 0.185255 0.295430 0.734654 0.086 Uiso 0.25 1 calc GR . . A 2
H61A H 0.204570 0.265346 0.685255 0.086 Uiso 0.25 1 calc GR . . A 2
H61 H 0.237345 0.262655 0.737346 0.069 Uiso 0.25 3 calc RS T P A 1
Cl6 Cl 0.4612(2) 0.4007(3) 0.4888(2) 0.081(3) Uani 0.488(13) 1 d . . . B 2
Cl7 Cl 0.39683(17) 0.39683(17) 0.39683(17) 0.076(4) Uani 0.55(2) 3 d S T P B 1
C62 C 0.4362(9) 0.4362(9) 0.4362(9) 0.31(5) Uani 1 3 d S T P . .
H62 H 0.414230 0.414230 0.414230 0.371 Uiso 0.25 3 calc RS T P B 2
H62A H 0.458431 0.457136 0.414680 0.464 Uiso 0.25 1 calc GR . . B 1
H62C H 0.457136 0.414680 0.458431 0.464 Uiso 0.25 1 calc GR . . B 1
H62B H 0.414680 0.458431 0.457136 0.464 Uiso 0.25 1 calc GR . . B 1
Cl1A Cl 0.56392(8) 0.34640(8) 0.89846(8) 0.0464(9) Uani 0.933(11) 1 d D . . . .
C65 C 0.5940(3) 0.4060(3) 0.9060(3) 0.043(3) Uani 1 3 d DS T P . .
H65 H 0.572005 0.427995 0.927995 0.052 Uiso 1 3 calc RS T P . .

loop_
_atom_site_aniso_label
_atom_site_aniso_U_11
_atom_site_aniso_U_22
_atom_site_aniso_U_33
_atom_site_aniso_U_23
_atom_site_aniso_U_13
_atom_site_aniso_U_12
C0AA 0.036(4) 0.029(4) 0.034(4) -0.010(3) 0.005(3) -0.009(3)
C1AA 0.030(4) 0.033(4) 0.044(4) -0.015(3) 0.007(3) -0.006(3)
N5 0.026(3) 0.028(3) 0.028(3) -0.005(2) 0.006(2) 0.000(2)
N6 0.048(4) 0.025(3) 0.018(3) -0.002(2) 0.003(2) 0.000(3)
O9 0.034(3) 0.034(3) 0.046(3) -0.003(2) -0.002(2) 0.005(2)
O10 0.042(3) 0.032(3) 0.030(3) -0.003(2) -0.004(2) 0.006(2)
O11 0.040(3) 0.037(3) 0.037(3) -0.002(2) 0.001(2) 0.011(2)
O12 0.069(4) 0.037(3) 0.027(3) -0.004(2) -0.015(3) 0.007(3)
C41 0.024(3) 0.023(3) 0.036(4) -0.003(3) -0.003(3) 0.006(3)
C42 0.034(4) 0.022(3) 0.030(4) 0.000(3) 0.002(3) 0.000(3)
C43 0.028(3) 0.030(4) 0.032(4) 0.001(3) 0.002(3) 0.000(3)
C44 0.031(4) 0.021(3) 0.028(4) -0.004(3) 0.001(3) -0.001(3)
C45 0.033(4) 0.028(4) 0.035(4) -0.003(3) -0.004(3) -0.001(3)
C46 0.042(4) 0.027(4) 0.045(4) -0.005(3) -0.014(4) 0.007(3)
C47 0.043(4) 0.032(4) 0.037(4) -0.002(3) -0.013(3) 0.010(3)
C48 0.041(4) 0.029(4) 0.032(4) 0.001(3) -0.006(3) -0.003(3)
C49 0.030(4) 0.024(3) 0.040(4) 0.000(3) -0.001(3) 0.002(3)
C51 0.035(4) 0.027(3) 0.029(4) 0.008(3) 0.001(3) 0.000(3)
C52 0.034(4) 0.032(4) 0.037(4) -0.002(3) 0.003(3) 0.009(3)
C53 0.028(4) 0.032(4) 0.033(4) -0.002(3) 0.000(3) -0.001(3)
C54 0.036(4) 0.023(4) 0.033(4) 0.000(3) 0.003(3) -0.004(3)
C55 0.038(4) 0.021(3) 0.038(4) -0.003(3) 0.001(3) -0.004(3)
C56 0.050(4) 0.029(4) 0.020(3) -0.004(3) 0.008(3) -0.004(3)
C57 0.058(5) 0.042(4) 0.038(4) 0.000(4) 0.016(4) -0.015(4)
C58 0.074(6) 0.067(6) 0.040(5) 0.001(4) 0.020(5) -0.019(5)
C59 0.049(5) 0.056(5) 0.038(4) -0.010(4) 0.015(4) -0.009(4)
N3 0.024(3) 0.028(3) 0.047(4) 0.003(3) 0.000(3) 0.003(2)
N4 0.034(3) 0.025(3) 0.026(3) 0.001(2) -0.001(2) -0.001(2)
O5 0.041(3) 0.025(3) 0.047(3) -0.006(2) -0.009(2) -0.005(2)
O6 0.038(3) 0.030(3) 0.058(3) -0.004(2) -0.016(3) 0.001(2)
O7 0.050(3) 0.032(3) 0.072(4) 0.004(3) -0.018(3) 0.003(2)
O8 0.055(3) 0.021(3) 0.036(3) 0.000(2) 0.000(2) 0.004(2)
C21 0.039(4) 0.028(4) 0.031(4) 0.000(3) 0.007(3) 0.004(3)
C22 0.022(4) 0.040(4) 0.050(5) 0.000(4) -0.009(3) 0.002(3)
C23 0.046(4) 0.025(4) 0.032(4) 0.001(3) 0.002(3) -0.006(3)
C24 0.033(4) 0.025(3) 0.026(3) 0.006(3) 0.000(3) 0.001(3)
C25 0.033(4) 0.028(4) 0.026(3) 0.003(3) 0.001(3) -0.003(3)
C26 0.032(4) 0.035(4) 0.034(4) 0.008(3) -0.001(3) 0.001(3)
C27 0.040(4) 0.034(4) 0.039(4) -0.003(3) -0.011(3) -0.008(3)
C28 0.037(4) 0.027(4) 0.044(4) -0.008(3) -0.005(3) -0.001(3)
C29 0.031(4) 0.027(4) 0.033(4) 0.000(3) -0.007(3) 0.001(3)
C30 0.034(4) 0.026(4) 0.031(4) 0.006(3) 0.005(3) 0.002(3)
C31 0.032(4) 0.024(3) 0.031(4) 0.001(3) -0.002(3) -0.001(3)
C32 0.030(4) 0.030(4) 0.030(4) 0.002(3) 0.003(3) -0.002(3)
C33 0.036(4) 0.014(3) 0.041(4) 0.007(3) 0.001(3) -0.003(3)
C34 0.033(4) 0.026(4) 0.029(4) 0.006(3) 0.005(3) 0.003(3)
C35 0.033(4) 0.034(4) 0.042(4) 0.007(3) 0.004(3) 0.005(3)
C36 0.035(4) 0.046(5) 0.065(5) 0.012(4) 0.018(4) 0.005(4)
C37 0.029(3) 0.017(3) 0.042(4) -0.002(3) -0.001(3) 0.004(3)
C38 0.042(4) 0.034(4) 0.033(4) 0.000(3) -0.002(3) 0.003(3)
C39 0.056(5) 0.027(4) 0.039(4) 0.008(3) 0.007(4) 0.003(3)
C40 0.082(6) 0.029(4) 0.041(4) 0.008(3) 0.005(4) 0.016(4)
C1 0.050(5) 0.042(5) 0.043(5) 0.000(4) 0.010(4) 0.009(4)
N1 0.057(4) 0.047(4) 0.039(4) 0.004(3) 0.009(3) -0.001(3)
O1 0.058(4) 0.051(3) 0.049(3) -0.006(3) 0.016(3) -0.010(3)
C2 0.056(5) 0.063(6) 0.037(5) 0.008(4) 0.018(4) 0.001(4)
C5 0.059(5) 0.037(4) 0.043(5) -0.001(4) 0.012(4) -0.005(4)
N2 0.055(4) 0.036(3) 0.044(4) 0.004(3) 0.002(3) -0.001(3)
O2 0.090(5) 0.082(5) 0.039(3) 0.002(3) 0.019(3) -0.025(4)
C3 0.066(6) 0.048(5) 0.037(4) 0.007(4) 0.010(4) -0.003(4)
O3 0.064(4) 0.045(3) 0.051(3) 0.008(3) -0.001(3) -0.017(3)
C4 0.050(5) 0.044(4) 0.031(4) -0.001(3) 0.008(3) 0.007(4)
O4 0.067(4) 0.057(4) 0.038(3) 0.002(3) 0.012(3) -0.011(3)
C6 0.059(5) 0.051(5) 0.045(5) -0.005(4) 0.014(4) -0.005(4)
C7 0.064(5) 0.043(5) 0.037(4) 0.003(4) 0.018(4) -0.003(4)
C8 0.053(5) 0.036(4) 0.049(5) 0.003(4) 0.006(4) 0.007(4)
C9 0.051(5) 0.045(5) 0.042(5) 0.006(4) 0.011(4) 0.005(4)
C10 0.053(5) 0.038(4) 0.042(5) 0.003(4) 0.005(4) -0.002(4)
C11 0.057(6) 0.073(6) 0.045(5) 0.011(5) 0.014(4) -0.006(5)
C12 0.063(6) 0.070(6) 0.047(5) 0.006(5) 0.021(5) -0.011(5)
C13 0.053(5) 0.042(4) 0.033(4) 0.009(3) 0.006(4) 0.004(4)
C14 0.054(5) 0.036(4) 0.043(5) 0.014(4) 0.005(4) 0.009(4)
C15 0.071(6) 0.027(4) 0.044(5) 0.004(3) -0.003(4) 0.000(4)
C16 0.068(6) 0.040(4) 0.035(4) 0.000(3) -0.004(4) 0.007(4)
C17 0.073(6) 0.046(5) 0.051(5) -0.005(4) -0.005(5) 0.009(5)
C18 0.058(5) 0.053(5) 0.033(4) 0.004(4) 0.000(4) 0.005(4)
C19 0.067(6) 0.058(6) 0.058(6) 0.007(5) 0.011(5) 0.014(5)
C20 0.039(4) 0.061(5) 0.033(4) 0.011(4) 0.007(3) 0.019(4)
Cl1 0.0581(17) 0.0629(18) 0.0431(15) 0.0051(11) -0.0015(11) -0.0055(12)
Cl2 0.0575(19) 0.070(2) 0.088(2) -0.0303(15) 0.0294(14) -0.0323(14)
Cl3 0.0538(19) 0.093(3) 0.061(2) 0.0243(16) 0.0060(13) 0.0297(16)
C60 0.046(6) 0.056(6) 0.051(6) 0.001(4) 0.006(4) 0.003(4)
Cl4 0.069(2) 0.069(2) 0.069(2) 0.0155(13) -0.0155(13) 0.0155(13)
Cl5 0.072(3) 0.057(2) 0.044(2) 0.0030(14) -0.0104(15) -0.0168(16)
C61 0.057(4) 0.057(4) 0.057(4) 0.002(4) -0.002(4) 0.002(4)
Cl6 0.074(4) 0.106(5) 0.065(4) -0.023(3) -0.001(3) -0.022(3)
Cl7 0.076(4) 0.076(4) 0.076(4) -0.015(2) -0.015(2) -0.015(2)
C62 0.31(5) 0.31(5) 0.31(5) -0.13(3) -0.13(3) -0.13(3)
Cl1A 0.0509(14) 0.0464(14) 0.0417(13) -0.0029(9) -0.0009(9) -0.0108(10)
C65 0.043(3) 0.043(3) 0.043(3) 0.006(4) -0.006(4) -0.006(4)

loop_
_atom_type_symbol
_atom_type_description
_atom_type_scat_dispersion_real
_atom_type_scat_dispersion_imag
_atom_type_scat_source
C C 0.0181 0.0091 'International Tables Vol C Tables 4.2.6.8 and 6.1.1.4'
H H 0.0000 0.0000 'International Tables Vol C Tables 4.2.6.8 and 6.1.1.4'
Cl Cl 0.3639 0.7018 'International Tables Vol C Tables 4.2.6.8 and 6.1.1.4'
N N 0.0311 0.0180 'International Tables Vol C Tables 4.2.6.8 and 6.1.1.4'
O O 0.0492 0.0322 'International Tables Vol C Tables 4.2.6.8 and 6.1.1.4'

loop_
_geom_angle_atom_site_label_1
_geom_angle_atom_site_label_2
_geom_angle_atom_site_label_3
_geom_angle
_geom_angle_site_symmetry_1
_geom_angle_site_symmetry_3
N5 C0AA C1AA 111.7(6) . .
N5 C0AA C56 112.8(6) . 4_565
C56 C0AA C1AA 109.5(6) 4_565 .
C59 C1AA C0AA 109.3(6) 4_565 .
C41 N5 C0AA 119.8(5) . .
C41 N5 C42 123.6(5) . .
C42 N5 C0AA 116.4(6) . .
C54 N6 C55 123.5(6) . .
C54 N6 C56 119.1(6) . .
C55 N6 C56 116.0(6) . .
N5 C41 C45 117.5(5) . .
O9 C41 N5 122.2(6) . .
O9 C41 C45 120.3(6) . .
N5 C42 C43 118.2(6) . .
O10 C42 N5 120.0(6) . .
O10 C42 C43 121.8(6) . .
C44 C43 C42 119.8(6) . .
C53 C43 C42 120.8(6) . .
C53 C43 C44 119.4(6) . .
C43 C44 C45 120.6(6) . .
C49 C44 C43 121.0(6) . .
C49 C44 C45 118.3(6) . .
C44 C45 C41 118.9(6) . .
C46 C45 C41 120.2(6) . .
C46 C45 C44 120.9(7) . .
C45 C46 C47 119.9(7) . .
C48 C47 C46 121.5(7) . .
C47 C48 C49 118.7(7) . .
C47 C48 C55 120.4(7) . .
C49 C48 C55 121.0(6) . .
C44 C49 C48 120.7(6) . .
C44 C49 C51 117.9(6) . .
C48 C49 C51 121.4(6) . .
C49 C51 C54 118.3(6) . .
C52 C51 C49 120.9(7) . .
C52 C51 C54 120.8(6) . .
C51 C52 C53 120.0(6) . .
C43 C53 C52 120.8(7) . .
N6 C54 C51 118.8(6) . .
O11 C54 N6 120.4(6) . .
O11 C54 C51 120.7(6) . .
N6 C55 C48 116.2(6) . .
O12 C55 N6 121.2(6) . .
O12 C55 C48 122.5(6) . .
C0AA C56 C57 109.2(6) 5_456 .
N6 C56 C0AA 114.5(5) . 5_456
N6 C56 C57 111.3(6) . .
C56 C57 C58 109.7(7) . .
C57 C58 C59 112.1(7) . .
C58 C59 C1AA 110.7(7) . 5_456
C21 N3 C35 118.4(6) . .
C22 N3 C21 124.3(6) . .
C22 N3 C35 116.6(6) . .
C33 N4 C34 122.4(6) . .
C33 N4 C37 117.1(5) . .
C34 N4 C37 120.1(5) . .
N3 C21 C24 116.7(6) . .
O8 C21 N3 123.1(6) . .
O8 C21 C24 120.2(7) . .
N3 C22 C26 118.3(6) . .
O7 C22 N3 121.9(7) . .
O7 C22 C26 119.8(7) . .
C24 C23 C32 120.7(7) . .
C23 C24 C21 120.2(6) . .
C23 C24 C25 119.9(6) . .
C25 C24 C21 119.9(6) . .
C24 C25 C26 120.7(6) . .
C30 C25 C24 119.7(6) . .
C30 C25 C26 119.6(6) . .
C25 C26 C22 119.3(6) . .
C27 C26 C22 120.6(7) . .
C27 C26 C25 120.0(6) . .
C26 C27 C28 119.7(7) . .
C29 C28 C27 120.8(6) . .
C28 C29 C30 120.1(6) . .
C28 C29 C34 120.6(6) . .
C30 C29 C34 119.3(6) . .
C25 C30 C29 119.7(6) . .
C25 C30 C31 119.2(6) . .
C29 C30 C31 121.1(6) . .
C30 C31 C33 119.0(6) . .
C32 C31 C30 120.3(6) . .
C32 C31 C33 120.7(6) . .
C31 C32 C23 120.1(7) . .
N4 C33 C31 118.9(6) . .
O6 C33 N4 120.1(6) . .
O6 C33 C31 121.0(6) . .
N4 C34 C29 117.9(6) . .
O5 C34 N4 120.7(6) . .
O5 C34 C29 121.4(6) . .
N3 C35 C36 112.1(6) . .
N3 C35 C37 113.9(6) . 3
C37 C35 C36 109.4(6) 3 .
C40 C36 C35 109.9(7) 3 .
N4 C37 C35 112.5(6) . 2
N4 C37 C38 111.6(6) . .
C38 C37 C35 111.4(5) . 2
C39 C38 C37 109.3(6) . .
C40 C39 C38 111.8(7) . .
C39 C40 C36 109.8(6) . 2
N1 C1 C5 120.7(8) . .
O1 C1 N1 119.7(8) . .
O1 C1 C5 119.6(7) . .
C1 N1 C2 122.2(7) . .
C1 N1 C18 121.2(7) . .
C2 N1 C18 116.0(7) . .
N1 C2 C3 117.9(7) . .
O2 C2 N1 121.4(8) . .
O2 C2 C3 120.6(8) . .
C4 C5 C1 118.9(7) . .
C6 C5 C1 121.7(8) . .
C6 C5 C4 119.4(8) . .
C13 N2 C15 116.2(7) . .
C14 N2 C13 121.8(7) . .
C14 N2 C15 121.4(7) . .
C4 C3 C2 118.1(8) . .
C12 C3 C2 120.9(8) . .
C12 C3 C4 121.0(8) . .
C5 C4 C9 120.2(7) . .
C3 C4 C5 121.9(7) . .
C3 C4 C9 118.0(8) . .
C5 C6 C7 121.1(8) . .
C8 C7 C6 119.8(8) . .
C7 C8 C9 121.5(8) . .
C7 C8 C13 119.6(7) . .
C9 C8 C13 119.0(8) . .
C8 C9 C4 117.9(8) . .
C10 C9 C4 119.9(7) . .
C10 C9 C8 122.1(8) . .
C9 C10 C14 119.4(7) . .
C11 C10 C9 119.7(8) . .
C11 C10 C14 120.9(8) . .
C10 C11 C12 120.6(9) . .
C3 C12 C11 120.8(8) . .
N2 C13 C8 117.8(7) . .
O4 C13 N2 119.8(7) . .
O4 C13 C8 122.4(8) . .
N2 C14 C10 117.3(7) . .
O3 C14 N2 119.8(8) . .
O3 C14 C10 122.8(7) . .
N2 C15 C16 113.0(7) . .
N2 C15 C18 112.6(7) . 9_466
C16 C15 C18 110.9(7) . 9_466
C17 C16 C15 111.4(7) . .
C16 C17 C20 108.4(8) . 9_466
N1 C18 C15 113.2(6) . 8_656
N1 C18 C19 111.6(7) . .
C19 C18 C15 110.6(8) . 8_656
C20 C19 C18 112.0(8) . .
C19 C20 C17 112.7(7) . 8_656
Cl2 C60 Cl1 112.7(5) . .
Cl2 C60 Cl3 111.5(5) . .
Cl3 C60 Cl1 108.9(5) . .
Cl5 C61 Cl5 109.7(5) 5_456 .
Cl5 C61 Cl5 109.7(5) 5_456 4_565
Cl5 C61 Cl5 109.7(5) 4_565 .
Cl6 C62 Cl6 108.1(13) . 2
Cl6 C62 Cl6 108.1(13) 3 2
Cl6 C62 Cl6 108.1(13) . 3
Cl1A C65 Cl1A 110.4(5) . 6_646
Cl1A C65 Cl1A 110.4(5) 6_646 7_665
Cl1A C65 Cl1A 110.4(5) . 7_665

loop_
_geom_bond_atom_site_label_1
_geom_bond_atom_site_label_2
_geom_bond_distance
_geom_bond_site_symmetry_2
C0AA C1AA 1.538(10) .
C0AA N5 1.504(9) .
C0AA C56 1.513(10) 4_565
C1AA C59 1.537(11) 4_565
N5 C41 1.375(9) .
N5 C42 1.404(9) .
N6 C54 1.404(9) .
N6 C55 1.427(9) .
N6 C56 1.506(8) .
O9 C41 1.208(8) .
O10 C42 1.245(8) .
O11 C54 1.234(9) .
O12 C55 1.191(9) .
C41 C45 1.508(10) .
C42 C43 1.474(10) .
C43 C44 1.404(10) .
C43 C53 1.367(10) .
C44 C45 1.430(10) .
C44 C49 1.394(10) .
C45 C46 1.356(11) .
C46 C47 1.390(11) .
C47 C48 1.385(10) .
C48 C49 1.407(10) .
C48 C55 1.473(10) .
C49 C51 1.434(10) .
C51 C52 1.349(10) .
C51 C54 1.474(10) .
C52 C53 1.415(10) .
C56 C57 1.514(11) .
C57 C58 1.513(12) .
C58 C59 1.519(13) .
N3 C21 1.396(10) .
N3 C22 1.392(10) .
N3 C35 1.489(9) .
N4 C33 1.389(9) .
N4 C34 1.405(9) .
N4 C37 1.506(8) .
O5 C34 1.233(8) .
O6 C33 1.238(9) .
O7 C22 1.212(9) .
O8 C21 1.208(8) .
C21 C24 1.509(10) .
C22 C26 1.488(10) .
C23 C24 1.367(10) .
C23 C32 1.395(11) .
C24 C25 1.415(10) .
C25 C26 1.423(10) .
C25 C30 1.394(10) .
C26 C27 1.366(10) .
C27 C28 1.420(11) .
C28 C29 1.362(11) .
C29 C30 1.409(10) .
C29 C34 1.477(10) .
C30 C31 1.411(10) .
C31 C32 1.374(10) .
C31 C33 1.476(10) .
C35 C36 1.541(11) .
C35 C37 1.537(10) 3
C36 C40 1.533(12) 3
C37 C38 1.520(10) .
C38 C39 1.514(11) .
C39 C40 1.511(11) .
C1 N1 1.378(11) .
C1 O1 1.240(10) .
C1 C5 1.463(12) .
N1 C2 1.417(12) .
N1 C18 1.476(11) .
C2 O2 1.202(10) .
C2 C3 1.520(13) .
C5 C4 1.418(12) .
C5 C6 1.360(12) .
N2 C13 1.420(11) .
N2 C14 1.397(10) .
N2 C15 1.486(11) .
C3 C4 1.415(11) .
C3 C12 1.333(13) .
O3 C14 1.215(10) .
C4 C9 1.425(12) .
O4 C13 1.220(9) .
C6 C7 1.418(13) .
C7 C8 1.363(12) .
C8 C9 1.406(12) .
C8 C13 1.466(12) .
C9 C10 1.390(12) .
C10 C11 1.369(12) .
C10 C14 1.471(12) .
C11 C12 1.403(14) .
C15 C16 1.525(11) .
C15 C18 1.550(13) 9_466
C16 C17 1.500(12) .
C17 C20 1.562(13) 9_466
C18 C19 1.514(13) .
C19 C20 1.443(13) .
Cl1 C60 1.746(9) .
Cl2 C60 1.731(10) .
Cl3 C60 1.743(9) .
Cl4 C61 1.828(17) .
Cl5 C61 1.779(6) .
Cl6 C62 1.790(16) .
Cl7 C62 1.79(4) .
Cl1A C65 1.763(5) .

loop_
_smtbx_masks_void_nr
_smtbx_masks_void_average_x
_smtbx_masks_void_average_y
_smtbx_masks_void_average_z
_smtbx_masks_void_volume
_smtbx_masks_void_count_electrons
1 -0.040 -0.040 -0.040 88.4 6.3
2 0.103 -0.103 0.397 251.4 34.4
3 0.032 0.157 0.610 16.8 5.2
4 0.014 0.251 0.880 11.1 0.8
5 -0.103 0.397 0.103 251.4 35.5
6 0.040 0.460 0.540 88.4 6.3
7 -0.032 0.657 0.890 16.8 5.3
8 -0.014 0.751 0.620 11.1 0.8
9 0.110 0.468 0.843 16.8 5.3
10 0.120 0.514 0.249 11.1 0.8
11 0.219 0.719 0.781 161.9 58.2
12 0.157 0.610 0.032 16.8 5.2
13 0.281 0.281 0.281 161.9 58.0
14 0.249 0.120 0.514 11.1 0.8
15 0.251 0.880 0.014 11.1 0.8
16 0.397 0.103 0.897 251.4 35.3
17 0.343 0.390 0.532 16.8 5.4
18 0.380 0.486 0.749 11.1 0.8
19 0.390 0.532 0.343 16.8 5.4
20 0.460 0.540 0.040 88.4 6.3
21 0.540 0.040 0.460 88.4 6.3
22 0.468 0.843 0.110 16.8 5.4
23 0.603 0.603 0.603 251.4 33.5
24 0.486 0.749 0.380 11.1 0.8
25 0.514 0.249 0.120 11.1 0.8
26 0.532 0.343 0.390 16.8 5.4
27 0.610 0.032 0.157 16.8 5.3
28 0.620 -0.014 0.751 11.1 0.8
29 0.719 0.781 0.219 161.9 57.9
30 0.657 0.890 0.968 16.8 5.3
31 0.781 0.219 0.719 161.9 58.2
32 0.749 0.380 0.486 11.1 0.8
33 0.751 0.620 0.986 11.1 0.8
34 0.843 0.110 0.468 16.8 5.3
35 0.880 0.014 0.251 11.1 0.8
36 0.890 0.968 0.657 16.8 5.3

loop_
_twin_individual_id
_twin_individual_mass_fraction_refined
1 0.09(3)
2 0.91(3)

loop_
_publcif_info_datablock.id
_publcif_info_datablock.publ_exptl
_publcif_info_datablock.publ_geom
_publcif_info_datablock.structure
{e19d6b44-51bd-4054-a3c0-6436c961fe76} y y y

loop_
_publcif_info_exptl_table_extra_item
sin_theta_over_lambda_max

loop_
_publcif_info_tables.block_id
_publcif_info_tables.reference_item
{e19d6b44-51bd-4054-a3c0-6436c961fe76} '_publcif_info_datablock.publ_exptl'

loop_
_publcif_info_cif.paper_type
EE
